data_7152001
loop_
_publ_author_name
'Carr, James L.'
'Sejberg, Jimmy J. P.'
'Saab, Fabienne'
'Holdom, Mary D.'
'Davies, Anna M.'
'White, Andrew J. P.'
'Leatherbarrow, Robin J.'
'Beavil, Andrew J.'
'Sutton, Brian J.'
'Lindell, Stephen D.'
'Spivey, Alan C.'

_publ_section_title
;
 Synthesis of the C19 methyl ether of aspercyclide A via germyl-Stille
 macrocyclisation and ELISA evaluation of both enantiomers following
 optical resolution.
;
_journal_issue 19
_journal_name_full 'Organic &amp; biomolecular chemistry'
_journal_page_first 6814
_journal_page_last 6824
_journal_paper_doi 10.1039/c1ob05862b
_journal_volume 9
_journal_year 2011
_chemical_formula_moiety 'C32 H23 F17 Ge'
_chemical_formula_sum 'C32 H23 F17 Ge'
_chemical_formula_weight 803.09
_chemical_name_systematic
;
?
;
_space_group_IT_number 2
_symmetry_cell_setting triclinic
_symmetry_space_group_name_Hall '-P 1'
_symmetry_space_group_name_H-M 'P -1'
_atom_sites_solution_hydrogens geom
_atom_sites_solution_primary direct
_atom_sites_solution_secondary difmap
_audit_creation_method SHELXL-97
_cell_angle_alpha 84.8926(19)
_cell_angle_beta 87.4794(19)
_cell_angle_gamma 88.9974(18)
_cell_formula_units_Z 2
_cell_length_a 6.09459(14)
_cell_length_b 7.56496(17)
_cell_length_c 33.7307(8)
_cell_measurement_reflns_used 11842
_cell_measurement_temperature 173(2)
_cell_measurement_theta_max 71.2012
_cell_measurement_theta_min 2.6306
_cell_volume 1547.35(6)
_computing_cell_refinement 'CrysAlis RED, Oxford Diffraction Ltd'
_computing_data_collection 'CrysAlis CCD, Oxford Diffraction Ltd'
_computing_data_reduction 'CrysAlis RED, Oxford Diffraction Ltd'
_computing_molecular_graphics 'Bruker SHELXTL'
_computing_publication_material 'Bruker SHELXTL'
_computing_structure_refinement 'SHELXL-97 (Sheldrick, 1997)'
_computing_structure_solution 'SHELXS-97 (Sheldrick, 1990)'
_diffrn_ambient_temperature 173(2)
_diffrn_detector_area_resol_mean 8.2556
_diffrn_measured_fraction_theta_full 0.981
_diffrn_measured_fraction_theta_max 0.981
_diffrn_measurement_device_type 'OD Xcalibur PX Ultra'
_diffrn_measurement_method 'phi and omega scans'
_diffrn_radiation_monochromator graphite
_diffrn_radiation_source 'Enhance Ultra (Cu) X-ray Source'
_diffrn_radiation_type CuK\a
_diffrn_radiation_wavelength 1.54184
_diffrn_reflns_av_R_equivalents 0.0312
_diffrn_reflns_av_sigmaI/netI 0.0249
_diffrn_reflns_limit_h_max 7
_diffrn_reflns_limit_h_min -7
_diffrn_reflns_limit_k_max 9
_diffrn_reflns_limit_k_min -9
_diffrn_reflns_limit_l_max 41
_diffrn_reflns_limit_l_min -41
_diffrn_reflns_number 21958
_diffrn_reflns_theta_full 71.38
_diffrn_reflns_theta_max 71.38
_diffrn_reflns_theta_min 2.63
_diffrn_standards_number 0
_exptl_absorpt_coefficient_mu 2.527
_exptl_absorpt_correction_T_max 1.00000
_exptl_absorpt_correction_T_min 0.71385
_exptl_absorpt_correction_type multi-scan
_exptl_absorpt_process_details
;
CrysAlis RED, Oxford Diffraction Ltd.,
Version 1.171.32.4 (release 27-04-2006 CrysAlis171 .NET)
(compiled Apr 27 2007,17:53:11)
Empirical absorption correction using spherical harmonics,
implemented in SCALE3 ABSPACK scaling algorithm.
;
_exptl_crystal_colour Colourless
_exptl_crystal_density_diffrn 1.724
_exptl_crystal_density_method 'not measured'
_exptl_crystal_description needles
_exptl_crystal_F_000 800
_exptl_crystal_size_max 0.22
_exptl_crystal_size_mid 0.05
_exptl_crystal_size_min 0.02
_refine_diff_density_max 0.686
_refine_diff_density_min -0.580
_refine_diff_density_rms 0.075
_refine_ls_extinction_method none
_refine_ls_goodness_of_fit_ref 1.047
_refine_ls_hydrogen_treatment mixed
_refine_ls_matrix_type full
_refine_ls_number_parameters 494
_refine_ls_number_reflns 5920
_refine_ls_number_restraints 1574
_refine_ls_restrained_S_all 1.643
_refine_ls_R_factor_all 0.0609
_refine_ls_R_factor_gt 0.0517
_refine_ls_shift/su_max 0.000
_refine_ls_shift/su_mean 0.000
_refine_ls_structure_factor_coef Fsqd
_refine_ls_weighting_details 'calc w=1/[\s^2^(Fo^2^)+(0.0823P)^2^+1.5358P] where P=(Fo^2^+2Fc^2^)/3'
_refine_ls_weighting_scheme calc
_refine_ls_wR_factor_gt 0.1368
_refine_ls_wR_factor_ref 0.1415
_reflns_number_gt 4961
_reflns_number_total 5920
_reflns_threshold_expression >2sigma(I)
_cod_data_source_file c1ob05862b.txt
_cod_data_source_block 27
_cod_depositor_comments
;
The following automatic conversions were performed:

'_symmetry_cell_setting' value 'Triclinic' changed to 'triclinic'
according to /home/saulius/struct/CIF-dictionaries/cif_core.dic
dictionary named 'cif_core.dic' version 2.4.1 from 2010-06-29.

Automatic conversion script
Id: cif_fix_values 1715 2011-07-08 13:25:40Z adriana 
;
_cod_original_sg_symbol_H-M P-1
_cod_database_code 7152001

loop_
_symmetry_equiv_pos_as_xyz
'x, y, z'
'-x, -y, -z'

loop_
_atom_site_label
_atom_site_type_symbol
_atom_site_fract_x
_atom_site_fract_y
_atom_site_fract_z
_atom_site_U_iso_or_equiv
_atom_site_adp_type
_atom_site_occupancy
_atom_site_symmetry_multiplicity
_atom_site_calc_flag
_atom_site_refinement_flags
_atom_site_disorder_assembly
_atom_site_disorder_group
Ge Ge 0.25663(10) 0.16611(7) 0.242335(17) 0.0362(2) Uani 1 1 d D . .
H H 0.506(3) 0.173(8) 0.2549(16) 0.045(16) Uiso 1 1 d D . .
C1 C 0.0479(10) 0.2228(7) 0.28528(17) 0.0456(13) Uani 1 1 d . . .
H1A H -0.1002 0.1869 0.2785 0.055 Uiso 1 1 calc R . .
H1B H 0.0869 0.1502 0.3099 0.055 Uiso 1 1 calc R . .
C2 C 0.0361(10) 0.4165(7) 0.29413(17) 0.0460(13) Uani 1 1 d . . .
H2A H 0.1758 0.4488 0.3053 0.055 Uiso 1 1 calc R . .
H2B H 0.0177 0.4922 0.2690 0.055 Uiso 1 1 calc R . .
C3 C -0.1506(10) 0.4521(7) 0.32296(17) 0.0442(12) Uani 1 1 d . . .
F3A F -0.1326(8) 0.3501(5) 0.35738(11) 0.0727(12) Uani 1 1 d . . .
F3B F -0.3436(6) 0.4077(6) 0.30814(16) 0.0839(15) Uani 1 1 d . . .
C4 C -0.1793(9) 0.6448(7) 0.33351(16) 0.0414(12) Uani 1 1 d . . .
F4A F 0.0167(6) 0.7006(5) 0.34331(14) 0.0711(12) Uani 1 1 d . . .
F4B F -0.2350(8) 0.7464(5) 0.30106(11) 0.0728(12) Uani 1 1 d . . .
C5 C -0.3468(10) 0.6774(7) 0.36786(17) 0.0455(13) Uani 1 1 d . . .
F5A F -0.2542(9) 0.6168(6) 0.40206(11) 0.0841(15) Uani 1 1 d . . .
F5B F -0.5235(7) 0.5812(5) 0.36515(16) 0.0810(14) Uani 1 1 d . . .
C6 C -0.4175(9) 0.8712(7) 0.37168(15) 0.0417(12) Uani 1 1 d D A .
F6A F -0.2462(6) 0.9761(5) 0.36440(13) 0.0637(10) Uani 1 1 d . . .
F6B F -0.5601(7) 0.9151(6) 0.34240(11) 0.0682(11) Uani 1 1 d . . .
C7 C -0.5331(9) 0.9090(7) 0.41126(17) 0.0508(14) Uani 1 1 d D . .
F7A F -0.3785(19) 0.8946(17) 0.4397(3) 0.034(2) Uiso 0.379(6) 1 d PD A 1
F7B F -0.6825(19) 0.7786(11) 0.4216(3) 0.033(2) Uiso 0.379(6) 1 d PD A 1
C8 C -0.658(2) 1.0855(15) 0.4124(3) 0.040(9) Uiso 0.379(6) 1 d PDU A 1
F8A F -0.5779(19) 1.2087(10) 0.3859(3) 0.037(2) Uiso 0.379(6) 1 d PD A 1
F8B F -0.8629(15) 1.0443(15) 0.4000(3) 0.050(3) Uiso 0.379(6) 1 d PD A 1
C9 C -0.708(2) 1.1439(19) 0.4544(4) 0.080(17) Uiso 0.379(6) 1 d PD A 1
F9A F -0.5246(18) 1.1886(16) 0.4715(4) 0.065(3) Uiso 0.379(6) 1 d PD A 1
F9B F -0.804(2) 0.9996(15) 0.4756(4) 0.060(4) Uiso 0.379(6) 1 d PD A 1
C10 C -0.881(2) 1.2931(18) 0.4576(4) 0.053(7) Uiso 0.379(6) 1 d PDU A 1
F10A F -0.8002(19) 1.4390(13) 0.4395(4) 0.058(3) Uiso 0.379(6) 1 d PD A 1
F10B F -0.905(2) 1.3192(17) 0.4973(3) 0.062(3) Uiso 0.379(6) 1 d PD A 1
F10C F -1.073(2) 1.2475(18) 0.4441(5) 0.079(4) Uiso 0.379(6) 1 d PD A 1
F7C F -0.448(3) 0.839(2) 0.4425(3) 0.065(4) Uiso 0.308(6) 1 d PD A 2
F7D F -0.7395(18) 0.8129(16) 0.4088(4) 0.053(3) Uiso 0.308(6) 1 d PD A 2
C8' C -0.616(2) 1.0976(15) 0.4163(4) 0.039(6) Uiso 0.308(6) 1 d PDU A 2
F8C F -0.4343(18) 1.1901(15) 0.4223(4) 0.059(3) Uiso 0.308(6) 1 d PD A 2
F8D F -0.693(3) 1.1779(17) 0.3812(3) 0.065(4) Uiso 0.308(6) 1 d PD A 2
C9' C -0.790(2) 1.1264(17) 0.4489(4) 0.052(5) Uiso 0.308(6) 1 d PD A 2
F9C F -0.751(3) 1.0131(18) 0.4816(4) 0.032(4) Uiso 0.308(6) 1 d PD A 2
F9D F -0.9876(19) 1.0828(17) 0.4355(4) 0.070(4) Uiso 0.308(6) 1 d PD A 2
C10' C -0.819(3) 1.3117(16) 0.4628(4) 0.038(5) Uiso 0.308(6) 1 d PDU A 2
F10D F -0.645(2) 1.364(2) 0.4784(5) 0.088(5) Uiso 0.308(6) 1 d PD A 2
F10E F -0.997(2) 1.321(2) 0.4865(4) 0.077(4) Uiso 0.308(6) 1 d PD A 2
F10F F -0.878(4) 1.421(3) 0.4299(5) 0.088(9) Uiso 0.308(6) 1 d PD A 2
F7E F -0.336(2) 0.940(2) 0.4341(4) 0.056(4) Uiso 0.312(7) 1 d PD A 3
F7F F -0.621(2) 0.7742(13) 0.4311(4) 0.045(3) Uiso 0.312(7) 1 d PD A 3
C8" C -0.653(3) 1.0845(18) 0.4134(4) 0.054(16) Uiso 0.312(7) 1 d PDU A 3
F8E F -0.510(2) 1.2139(13) 0.3963(4) 0.048(3) Uiso 0.312(7) 1 d PD A 3
F8F F -0.829(2) 1.089(2) 0.3917(4) 0.066(5) Uiso 0.312(7) 1 d PD A 3
C9" C -0.694(2) 1.1556(18) 0.4545(4) 0.042(10) Uiso 0.312(7) 1 d PD A 3
F9E F -0.4951(19) 1.2370(18) 0.4604(4) 0.059(4) Uiso 0.312(7) 1 d PD A 3
F9F F -0.706(3) 1.028(2) 0.4833(5) 0.069(8) Uiso 0.312(7) 1 d PD A 3
C10" C -0.863(3) 1.304(2) 0.4574(6) 0.084(15) Uiso 0.312(7) 1 d PDU A 3
F10G F -0.836(3) 1.4330(18) 0.4269(4) 0.047(4) Uiso 0.312(7) 1 d PD A 3
F10H F -0.837(3) 1.374(2) 0.4924(4) 0.078(5) Uiso 0.312(7) 1 d PD A 3
F10I F -1.063(2) 1.2399(19) 0.4579(5) 0.064(4) Uiso 0.312(7) 1 d PD A 3
C11 C 0.1844(9) -0.0776(7) 0.23190(16) 0.0417(12) Uani 1 1 d . . .
H11A H 0.2016 -0.1556 0.2568 0.050 Uiso 1 1 calc R . .
H11B H 0.0278 -0.0795 0.2253 0.050 Uiso 1 1 calc R . .
C12 C 0.3192(8) -0.1554(6) 0.19896(15) 0.0346(10) Uani 1 1 d . . .
C13 C 0.5311(9) -0.2281(6) 0.20691(16) 0.0383(11) Uani 1 1 d . . .
H13A H 0.5863 -0.2252 0.2327 0.046 Uiso 1 1 calc R . .
C14 C 0.6564(8) -0.3020(6) 0.17802(16) 0.0373(11) Uani 1 1 d . . .
H14A H 0.7971 -0.3503 0.1841 0.045 Uiso 1 1 calc R . .
C15 C 0.5806(8) -0.3080(6) 0.13926(15) 0.0335(10) Uani 1 1 d . . .
C16 C 0.7047(9) -0.3858(6) 0.10860(17) 0.0411(12) Uani 1 1 d . . .
H16A H 0.8462 -0.4347 0.1138 0.049 Uiso 1 1 calc R . .
C17 C 0.6236(10) -0.3913(7) 0.07160(17) 0.0444(13) Uani 1 1 d . . .
H17A H 0.7090 -0.4435 0.0514 0.053 Uiso 1 1 calc R . .
C18 C 0.4143(10) -0.3200(7) 0.06339(17) 0.0458(13) Uani 1 1 d . . .
H18A H 0.3582 -0.3261 0.0377 0.055 Uiso 1 1 calc R . .
C19 C 0.2902(9) -0.2416(6) 0.09210(16) 0.0381(11) Uani 1 1 d . . .
H19A H 0.1505 -0.1914 0.0860 0.046 Uiso 1 1 calc R . .
C20 C 0.3688(8) -0.2352(6) 0.13079(15) 0.0324(10) Uani 1 1 d . . .
C21 C 0.2437(8) -0.1597(6) 0.16164(15) 0.0332(10) Uani 1 1 d . . .
H21A H 0.1027 -0.1105 0.1561 0.040 Uiso 1 1 calc R . .
C22 C 0.2312(9) 0.3412(7) 0.19600(15) 0.0385(11) Uani 1 1 d . . .
H22A H 0.1683 0.4525 0.2053 0.046 Uiso 1 1 calc R . .
H22B H 0.3806 0.3676 0.1845 0.046 Uiso 1 1 calc R . .
C23 C 0.0926(8) 0.2853(6) 0.16354(15) 0.0327(10) Uani 1 1 d . . .
C24 C -0.1229(8) 0.2203(6) 0.17272(15) 0.0363(11) Uani 1 1 d . . .
H24A H -0.1819 0.2183 0.1993 0.044 Uiso 1 1 calc R . .
C25 C -0.2464(8) 0.1606(6) 0.14407(16) 0.0365(11) Uani 1 1 d . . .
H25A H -0.3880 0.1144 0.1512 0.044 Uiso 1 1 calc R . .
C26 C -0.1672(8) 0.1666(6) 0.10400(15) 0.0334(10) Uani 1 1 d . . .
C27 C -0.2934(9) 0.1080(7) 0.07344(17) 0.0408(12) Uani 1 1 d . . .
H27A H -0.4334 0.0576 0.0800 0.049 Uiso 1 1 calc R . .
C28 C -0.2155(10) 0.1233(7) 0.03478(17) 0.0469(13) Uani 1 1 d . . .
H28A H -0.3015 0.0834 0.0146 0.056 Uiso 1 1 calc R . .
C29 C -0.0078(10) 0.1980(7) 0.02459(17) 0.0447(12) Uani 1 1 d . . .
H29A H 0.0441 0.2100 -0.0025 0.054 Uiso 1 1 calc R . .
C30 C 0.1190(9) 0.2532(7) 0.05338(15) 0.0382(11) Uani 1 1 d . . .
H30A H 0.2590 0.3023 0.0461 0.046 Uiso 1 1 calc R . .
C31 C 0.0444(8) 0.2382(6) 0.09406(15) 0.0333(10) Uani 1 1 d . . .
C32 C 0.1710(8) 0.2940(6) 0.12467(15) 0.0326(10) Uani 1 1 d . . .
H32A H 0.3140 0.3387 0.1182 0.039 Uiso 1 1 calc R . .

loop_
_atom_site_aniso_label
_atom_site_aniso_U_11
_atom_site_aniso_U_22
_atom_site_aniso_U_33
_atom_site_aniso_U_23
_atom_site_aniso_U_13
_atom_site_aniso_U_12
Ge 0.0394(4) 0.0323(3) 0.0375(3) -0.0085(2) 0.0027(2) 0.0007(2)
C1 0.056(3) 0.038(3) 0.043(3) -0.009(2) 0.011(2) 0.001(2)
C2 0.052(3) 0.039(3) 0.047(3) -0.012(2) 0.012(2) -0.001(2)
C3 0.046(3) 0.039(3) 0.048(3) -0.009(2) 0.005(2) -0.002(2)
F3A 0.113(3) 0.0436(19) 0.057(2) -0.0007(16) 0.031(2) 0.017(2)
F3B 0.046(2) 0.092(3) 0.124(4) -0.071(3) 0.003(2) -0.006(2)
C4 0.043(3) 0.040(3) 0.041(3) -0.005(2) 0.003(2) 0.000(2)
F4A 0.044(2) 0.067(2) 0.109(3) -0.047(2) 0.004(2) -0.0029(17)
F4B 0.111(3) 0.061(2) 0.0431(19) 0.0026(16) 0.013(2) 0.029(2)
C5 0.051(3) 0.037(3) 0.047(3) -0.004(2) 0.008(2) -0.002(2)
F5A 0.131(4) 0.075(3) 0.044(2) -0.0026(18) 0.002(2) 0.054(3)
F5B 0.065(3) 0.051(2) 0.128(4) -0.038(2) 0.043(2) -0.0180(19)
C6 0.042(3) 0.035(3) 0.047(3) -0.005(2) 0.003(2) 0.001(2)
F6A 0.059(2) 0.0434(19) 0.090(3) -0.0189(18) 0.026(2) -0.0139(16)
F6B 0.080(3) 0.072(3) 0.054(2) -0.0114(18) -0.0150(19) 0.030(2)
C7 0.061(4) 0.039(3) 0.050(3) -0.003(2) 0.010(3) 0.000(3)
C11 0.047(3) 0.033(3) 0.045(3) -0.005(2) 0.007(2) -0.002(2)
C12 0.038(3) 0.022(2) 0.043(3) -0.0040(18) 0.005(2) -0.0009(18)
C13 0.043(3) 0.032(2) 0.041(3) -0.004(2) -0.006(2) -0.003(2)
C14 0.030(2) 0.029(2) 0.053(3) -0.002(2) -0.004(2) 0.0024(19)
C15 0.032(2) 0.022(2) 0.045(3) -0.0019(19) 0.002(2) -0.0010(18)
C16 0.038(3) 0.027(2) 0.057(3) -0.004(2) 0.010(2) 0.001(2)
C17 0.055(3) 0.031(3) 0.046(3) -0.006(2) 0.013(2) -0.001(2)
C18 0.061(4) 0.034(3) 0.043(3) -0.004(2) 0.001(2) -0.007(2)
C19 0.040(3) 0.028(2) 0.045(3) -0.002(2) -0.004(2) -0.003(2)
C20 0.032(2) 0.022(2) 0.044(3) -0.0024(18) 0.002(2) -0.0030(18)
C21 0.029(2) 0.024(2) 0.047(3) -0.0051(19) 0.001(2) 0.0000(18)
C22 0.043(3) 0.032(2) 0.041(3) -0.006(2) 0.001(2) -0.005(2)
C23 0.034(2) 0.024(2) 0.041(3) -0.0040(18) 0.002(2) 0.0025(18)
C24 0.035(3) 0.032(2) 0.040(3) -0.003(2) 0.006(2) 0.003(2)
C25 0.028(2) 0.030(2) 0.050(3) 0.001(2) 0.003(2) 0.0012(19)
C26 0.033(2) 0.023(2) 0.044(3) -0.0026(18) -0.001(2) 0.0018(18)
C27 0.038(3) 0.031(3) 0.053(3) -0.001(2) -0.005(2) -0.003(2)
C28 0.055(3) 0.038(3) 0.049(3) -0.008(2) -0.011(3) -0.003(2)
C29 0.052(3) 0.040(3) 0.042(3) -0.006(2) 0.002(2) 0.002(2)
C30 0.038(3) 0.033(2) 0.043(3) -0.005(2) 0.005(2) 0.001(2)
C31 0.033(2) 0.023(2) 0.043(3) -0.0044(18) 0.002(2) 0.0025(18)
C32 0.028(2) 0.025(2) 0.045(3) -0.0022(19) 0.0032(19) -0.0002(18)

loop_
_atom_type_symbol
_atom_type_description
_atom_type_scat_dispersion_real
_atom_type_scat_dispersion_imag
_atom_type_scat_source
C C 0.0181 0.0091 'International Tables Vol C Tables 4.2.6.8 and 6.1.1.4'
H H 0.0000 0.0000 'International Tables Vol C Tables 4.2.6.8 and 6.1.1.4'
F F 0.0727 0.0534 'International Tables Vol C Tables 4.2.6.8 and 6.1.1.4'
Ge Ge -1.0885 0.8855 'International Tables Vol C Tables 4.2.6.8 and 6.1.1.4'

loop_
_geom_angle_atom_site_label_1
_geom_angle_atom_site_label_2
_geom_angle_atom_site_label_3
_geom_angle
C1 Ge C22 110.4(2)
C1 Ge C11 104.5(2)
C22 Ge C11 114.1(2)
C2 C1 Ge 115.9(4)
C3 C2 C1 111.9(5)
F3A C3 F3B 105.9(5)
F3A C3 C2 110.9(5)
F3B C3 C2 110.0(5)
F3A C3 C4 107.1(4)
F3B C3 C4 106.2(5)
C2 C3 C4 116.2(5)
F4B C4 F4A 106.6(5)
F4B C4 C3 108.9(5)
F4A C4 C3 107.7(4)
F4B C4 C5 108.7(5)
F4A C4 C5 108.0(5)
C3 C4 C5 116.5(5)
F5B C5 F5A 106.5(5)
F5B C5 C6 109.0(5)
F5A C5 C6 107.5(5)
F5B C5 C4 109.9(5)
F5A C5 C4 107.2(5)
C6 C5 C4 116.3(4)
F6A C6 F6B 106.8(5)
F6A C6 C7 109.7(4)
F6B C6 C7 107.5(4)
F6A C6 C5 109.9(4)
F6B C6 C5 106.7(4)
C7 C6 C5 115.8(4)
F7B C7 F7A 106.8(8)
F7C C7 F7D 104.8(9)
F7F C7 F7E 103.0(8)
F7B C7 C8 106.6(7)
F7A C7 C8 110.0(7)
F7C C7 C8' 111.8(9)
F7D C7 C8' 102.0(8)
F7F C7 C8" 116.6(9)
F7E C7 C8" 100.7(8)
F7C C7 C6 116.3(7)
F7F C7 C6 115.1(6)
F7B C7 C6 108.4(5)
F7A C7 C6 107.5(6)
F7D C7 C6 100.5(6)
F7E C7 C6 98.7(6)
C8" C7 C6 118.1(7)
C8 C7 C6 117.1(6)
C8' C7 C6 118.4(6)
F8A C8 F8B 106.5(11)
F8A C8 C7 112.4(9)
F8B C8 C7 102.4(9)
F8A C8 C9 115.8(10)
F8B C8 C9 103.0(10)
C7 C8 C9 114.9(9)
F9A C9 F9B 110.4(12)
F9A C9 C10 109.2(11)
F9B C9 C10 104.0(11)
F9A C9 C8 111.3(11)
F9B C9 C8 105.3(10)
C10 C9 C8 116.2(11)
F10A C10 F10C 114.0(12)
F10A C10 F10B 106.8(12)
F10C C10 F10B 109.8(13)
F10A C10 C9 108.4(11)
F10C C10 C9 111.2(12)
F10B C10 C9 106.2(10)
F8C C8' F8D 104.0(11)
F8C C8' C9' 109.5(11)
F8D C8' C9' 107.3(11)
F8C C8' C7 104.9(10)
F8D C8' C7 111.3(10)
C9' C8' C7 118.8(10)
F9C C9' F9D 107.1(13)
F9C C9' C8' 109.4(11)
F9D C9' C8' 107.6(11)
F9C C9' C10' 107.5(11)
F9D C9' C10' 106.2(11)
C8' C9' C10' 118.4(11)
F10D C10' F10E 112.8(13)
F10D C10' F10F 112.5(14)
F10E C10' F10F 101.7(13)
F10D C10' C9' 112.1(12)
F10E C10' C9' 110.7(12)
F10F C10' C9' 106.3(13)
F8F C8" F8E 107.7(13)
F8F C8" C7 110.2(11)
F8E C8" C7 106.2(10)
F8F C8" C9" 114.0(12)
F8E C8" C9" 98.9(11)
C7 C8" C9" 118.3(10)
F9F C9" F9E 103.5(12)
F9F C9" C10" 115.4(12)
F9E C9" C10" 103.7(11)
F9F C9" C8" 112.3(12)
F9E C9" C8" 102.7(10)
C10" C9" C8" 116.9(11)
F10I C10" F10H 108.1(15)
F10I C10" F10G 110.0(15)
F10H C10" F10G 109.6(15)
F10I C10" C9" 110.1(14)
F10H C10" C9" 107.3(13)
F10G C10" C9" 111.8(13)
C12 C11 Ge 116.0(3)
C21 C12 C13 118.6(5)
C21 C12 C11 122.1(5)
C13 C12 C11 119.4(5)
C14 C13 C12 121.0(5)
C13 C14 C15 121.1(5)
C14 C15 C16 122.8(5)
C14 C15 C20 118.5(4)
C16 C15 C20 118.7(5)
C17 C16 C15 120.9(5)
C16 C17 C18 120.2(5)
C19 C18 C17 120.6(5)
C18 C19 C20 120.5(5)
C19 C20 C21 122.4(5)
C19 C20 C15 119.0(4)
C21 C20 C15 118.6(5)
C12 C21 C20 122.1(5)
C23 C22 Ge 115.2(3)
C32 C23 C24 118.4(5)
C32 C23 C22 121.1(4)
C24 C23 C22 120.4(4)
C25 C24 C23 121.2(5)
C24 C25 C26 121.1(5)
C25 C26 C27 122.3(5)
C25 C26 C31 118.4(5)
C27 C26 C31 119.3(5)
C28 C27 C26 120.6(5)
C27 C28 C29 120.3(5)
C30 C29 C28 120.4(5)
C29 C30 C31 120.9(5)
C32 C31 C30 122.5(5)
C32 C31 C26 119.1(4)
C30 C31 C26 118.3(5)
C23 C32 C31 121.7(4)

loop_
_geom_bond_atom_site_label_1
_geom_bond_atom_site_label_2
_geom_bond_distance
Ge C1 1.957(5)
Ge C22 1.966(5)
Ge C11 1.968(5)
C1 C2 1.521(7)
C2 C3 1.500(8)
C3 F3A 1.343(7)
C3 F3B 1.357(7)
C3 C4 1.536(7)
C4 F4B 1.334(7)
C4 F4A 1.339(7)
C4 C5 1.544(8)
C5 F5B 1.321(7)
C5 F5A 1.346(7)
C5 C6 1.536(7)
C6 F6A 1.324(6)
C6 F6B 1.359(6)
C6 C7 1.529(7)
C7 F7C 1.265(11)
C7 F7F 1.280(10)
C7 F7B 1.366(9)
C7 F7A 1.371(10)
C7 F7D 1.473(11)
C7 F7E 1.489(11)
C7 C8" 1.510(13)
C7 C8 1.527(11)
C7 C8' 1.527(12)
C8 F8A 1.316(13)
C8 F8B 1.386(15)
C8 C9 1.537(14)
C9 F9A 1.344(15)
C9 F9B 1.374(16)
C9 C10 1.536(15)
C10 F10A 1.305(15)
C10 F10C 1.334(15)
C10 F10B 1.374(15)
C8' F8C 1.355(15)
C8' F8D 1.378(15)
C8' C9' 1.519(14)
C9' F9C 1.360(15)
C9' F9D 1.362(16)
C9' C10' 1.521(14)
C10' F10D 1.293(16)
C10' F10E 1.322(15)
C10' F10F 1.381(16)
C8" F8F 1.321(15)
C8" F8E 1.391(16)
C8" C9" 1.541(14)
C9" F9F 1.306(15)
C9" F9E 1.399(16)
C9" C10" 1.517(15)
C10" F10I 1.317(17)
C10" F10H 1.353(18)
C10" F10G 1.361(18)
C11 C12 1.508(7)
C12 C21 1.362(7)
C12 C13 1.422(7)
C13 C14 1.364(7)
C14 C15 1.410(7)
C15 C16 1.419(7)
C15 C20 1.425(7)
C16 C17 1.367(8)
C17 C18 1.405(9)
C18 C19 1.372(8)
C19 C20 1.415(7)
C20 C21 1.418(7)
C22 C23 1.506(7)
C23 C32 1.372(7)
C23 C24 1.423(7)
C24 C25 1.363(7)
C25 C26 1.412(7)
C26 C27 1.419(7)
C26 C31 1.422(7)
C27 C28 1.363(8)
C28 C29 1.412(8)
C29 C30 1.365(8)
C30 C31 1.422(7)
C31 C32 1.414(7)
